data_7000722
loop_
_publ_author_name
'Park-Gehrke, Lisa S.'
'Freudenthal, John'
'Kaminsky, Werner'
'DiPasquale, Antonio G.'
'Mayer, James M.'

_publ_section_title
;
 Synthesis and oxidation of Cp*IrIII compounds: functionalization of a
 Cp* methyl group
;
_journal_issue 11
_journal_name_full 'Dalton Transactions'
_journal_page_first 1972
_journal_page_last 1983
_journal_paper_doi 10.1039/b820839e
_journal_year 2009
_chemical_formula_moiety 'C27 H35 Cl2 Ir2 N O2, C6 H6'
_chemical_formula_sum 'C33 H41 Cl2 Ir2 N O2'
_chemical_formula_weight 938.97
_chemical_name_common lp004
_chemical_name_systematic lp004
_space_group_IT_number 14
_symmetry_cell_setting monoclinic
_symmetry_Int_Tables_number 14
_symmetry_space_group_name_Hall '-P 2ybc'
_symmetry_space_group_name_H-M 'P 1 21/c 1'
_atom_sites_solution_hydrogens geom
_atom_sites_solution_primary direct
_atom_sites_solution_secondary difmap
_audit_creation_method SHELXL-97
_cell_angle_alpha 90.00
_cell_angle_beta 110.5751(12)
_cell_angle_gamma 90.00
_cell_formula_units_Z 4
_cell_length_a 14.7770(5)
_cell_length_b 9.5970(3)
_cell_length_c 23.6340(9)
_cell_measurement_reflns_used 682
_cell_measurement_temperature 130(2)
_cell_volume 3137.86(19)
_computing_cell_refinement 'HKL Scalepack (Otwinowski & Minor 1997)'
_computing_data_collection KappaCCD
_computing_data_reduction 'HKL Scalepack (Otwinowski & Minor 1997)'
_computing_molecular_graphics 'maXus, Zortep'
_computing_publication_material 'SHELXL-97 (Sheldrick, 1997)'
_computing_structure_refinement 'SHELXL-97 (Sheldrick, 1997)'
_computing_structure_solution SIR97
_diffrn_ambient_temperature 130(2)
_diffrn_measured_fraction_theta_full 0.983
_diffrn_measured_fraction_theta_max 0.923
_diffrn_measurement_device_type 'Nonius KappaCCD'
_diffrn_measurement_method '\f and \w scans'
_diffrn_radiation_monochromator graphite
_diffrn_radiation_source 'fine-focus sealed tube'
_diffrn_radiation_type MoK\a
_diffrn_radiation_wavelength 0.71073
_diffrn_reflns_av_R_equivalents 0.0788
_diffrn_reflns_av_sigmaI/netI 0.1206
_diffrn_reflns_limit_h_max 19
_diffrn_reflns_limit_h_min -19
_diffrn_reflns_limit_k_max 12
_diffrn_reflns_limit_k_min -12
_diffrn_reflns_limit_l_max 30
_diffrn_reflns_limit_l_min -30
_diffrn_reflns_number 13242
_diffrn_reflns_theta_full 25.00
_diffrn_reflns_theta_max 28.38
_diffrn_reflns_theta_min 2.31
_exptl_absorpt_coefficient_mu 8.674
_exptl_absorpt_correction_T_max 0.54
_exptl_absorpt_correction_T_min 0.1463
_exptl_absorpt_correction_type multi-scan
_exptl_absorpt_process_details HKL2000
_exptl_crystal_colour orange
_exptl_crystal_density_diffrn 1.988
_exptl_crystal_density_method 'not measured'
_exptl_crystal_description prism
_exptl_crystal_F_000 1800
_exptl_crystal_size_max 0.36
_exptl_crystal_size_mid 0.19
_exptl_crystal_size_min 0.07
_refine_diff_density_max 2.634
_refine_diff_density_min -1.529
_refine_diff_density_rms 0.245
_refine_ls_extinction_method none
_refine_ls_goodness_of_fit_ref 0.945
_refine_ls_hydrogen_treatment constr
_refine_ls_matrix_type full
_refine_ls_number_parameters 371
_refine_ls_number_reflns 7261
_refine_ls_number_restraints 0
_refine_ls_restrained_S_all 0.945
_refine_ls_R_factor_all 0.0999
_refine_ls_R_factor_gt 0.0486
_refine_ls_shift/su_max 0.000
_refine_ls_shift/su_mean 0.000
_refine_ls_structure_factor_coef Fsqd
_refine_ls_weighting_details 'calc w=1/[\s^2^(Fo^2^)+(0.0392P)^2^+0.0000P] where P=(Fo^2^+2Fc^2^)/3'
_refine_ls_weighting_scheme calc
_refine_ls_wR_factor_gt 0.0969
_refine_ls_wR_factor_ref 0.1119
_reflns_number_gt 4502
_reflns_number_total 7261
_reflns_threshold_expression >2sigma(I)
_cod_data_source_file b820839e.txt
_cod_data_source_block shelxl7
_cod_depositor_comments
;
The following automatic conversions were performed:
'_symmetry_cell_setting' value 'Monoclinic' changed to 'monoclinic'
according to '/home/saulius/struct/CIF-dictionaries/cif_core.dic'
dictionary named 'cif_core.dic' version 2.4.1 from 2010-06-29.

Automatic conversion script
Id: cif_fix_enum 1527 2010-12-29 10:47:43Z saulius 
;
_cod_original_sg_symbol_H-M 'P 21/c'
_cod_database_code 7000722

loop_
_symmetry_equiv_pos_as_xyz
'x, y, z'
'-x, y+1/2, -z+1/2'
'-x, -y, -z'
'x, -y-1/2, z-1/2'

loop_
_atom_site_label
_atom_site_type_symbol
_atom_site_fract_x
_atom_site_fract_y
_atom_site_fract_z
_atom_site_U_iso_or_equiv
_atom_site_adp_type
_atom_site_occupancy
_atom_site_symmetry_multiplicity
_atom_site_calc_flag
_atom_site_refinement_flags
_atom_site_disorder_assembly
_atom_site_disorder_group
Ir1 Ir 0.17038(2) 0.83875(3) 0.103648(16) 0.02669(11) Uani 1 1 d . . .
Ir2 Ir 0.21131(2) 0.92503(3) 0.253910(16) 0.02698(11) Uani 1 1 d . . .
Cl1 Cl 0.06829(14) 0.8865(2) 0.16324(10) 0.0304(5) Uani 1 1 d . . .
Cl2 Cl 0.22250(15) 0.6766(2) 0.26870(11) 0.0324(5) Uani 1 1 d . . .
O1 O 0.1719(3) 1.0524(6) 0.0971(3) 0.0249(13) Uani 1 1 d . . .
O2 O 0.2415(4) 1.2595(6) 0.0984(3) 0.0361(16) Uani 1 1 d . . .
N1 N 0.2785(5) 0.8749(7) 0.1887(3) 0.0308(17) Uani 1 1 d . . .
H1 H 0.3050 0.7871 0.2006 0.037 Uiso 1 1 calc R . .
C1 C 0.2326(6) 0.6561(9) 0.0798(4) 0.033(2) Uani 1 1 d . . .
C2 C 0.1369(6) 0.6226(9) 0.0807(4) 0.032(2) Uani 1 1 d . . .
C3 C 0.0687(6) 0.7075(9) 0.0339(4) 0.034(2) Uani 1 1 d . . .
C4 C 0.1210(6) 0.7956(9) 0.0081(4) 0.029(2) Uani 1 1 d . . .
C5 C 0.2237(6) 0.7650(9) 0.0370(4) 0.030(2) Uani 1 1 d . . .
C6 C 0.3241(6) 0.5885(9) 0.1205(4) 0.036(2) Uani 1 1 d . . .
H6A H 0.3309 0.4964 0.1045 0.043 Uiso 1 1 calc R . .
H6B H 0.3215 0.5783 0.1611 0.043 Uiso 1 1 calc R . .
H6C H 0.3796 0.6466 0.1223 0.043 Uiso 1 1 calc R . .
C7 C 0.1123(7) 0.5166(9) 0.1182(5) 0.039(2) Uani 1 1 d . . .
H7A H 0.1220 0.4234 0.1044 0.047 Uiso 1 1 calc R . .
H7B H 0.0445 0.5275 0.1146 0.047 Uiso 1 1 calc R . .
H7C H 0.1539 0.5286 0.1606 0.047 Uiso 1 1 calc R . .
C8 C -0.0376(6) 0.7048(9) 0.0208(4) 0.032(2) Uani 1 1 d . . .
H8A H -0.0634 0.6131 0.0048 0.039 Uiso 1 1 calc R . .
H8B H -0.0690 0.7768 -0.0090 0.039 Uiso 1 1 calc R . .
H8C H -0.0504 0.7227 0.0582 0.039 Uiso 1 1 calc R . .
C9 C 0.0820(7) 0.9009(9) -0.0414(4) 0.037(2) Uani 1 1 d . . .
H9A H 0.0668 0.8549 -0.0807 0.045 Uiso 1 1 calc R . .
H9B H 0.1304 0.9736 -0.0371 0.045 Uiso 1 1 calc R . .
H9C H 0.0231 0.9429 -0.0387 0.045 Uiso 1 1 calc R . .
C10 C 0.3037(7) 0.8282(10) 0.0216(5) 0.039(2) Uani 1 1 d . . .
H10A H 0.3147 0.7736 -0.0104 0.047 Uiso 1 1 calc R . .
H10B H 0.3627 0.8289 0.0575 0.047 Uiso 1 1 calc R . .
H10C H 0.2865 0.9240 0.0075 0.047 Uiso 1 1 calc R . .
C11 C 0.3441(5) 1.0779(8) 0.1513(4) 0.0245(19) Uani 1 1 d . . .
C12 C 0.3582(6) 0.9549(8) 0.1852(4) 0.029(2) Uani 1 1 d . . .
C13 C 0.4503(5) 0.9088(9) 0.2165(4) 0.028(2) Uani 1 1 d . . .
H13 H 0.4598 0.8266 0.2403 0.034 Uiso 1 1 calc R . .
C14 C 0.5310(6) 0.9833(9) 0.2135(4) 0.035(2) Uani 1 1 d . . .
H14 H 0.5945 0.9491 0.2339 0.042 Uiso 1 1 calc R . .
C15 C 0.5177(6) 1.1041(9) 0.1814(4) 0.034(2) Uani 1 1 d . . .
H15 H 0.5716 1.1568 0.1806 0.041 Uiso 1 1 calc R . .
C16 C 0.4244(6) 1.1490(9) 0.1500(4) 0.032(2) Uani 1 1 d . . .
H16 H 0.4154 1.2319 0.1267 0.038 Uiso 1 1 calc R . .
C17 C 0.2472(6) 1.1354(9) 0.1128(4) 0.031(2) Uani 1 1 d . . .
C18 C 0.2877(6) 0.9806(9) 0.3453(4) 0.031(2) Uani 1 1 d . . .
C19 C 0.1872(6) 0.9719(9) 0.3362(4) 0.033(2) Uani 1 1 d . . .
C20 C 0.1377(6) 1.0723(10) 0.2922(4) 0.035(2) Uani 1 1 d . . .
C21 C 0.2058(7) 1.1450(10) 0.2721(4) 0.035(2) Uani 1 1 d . . .
C22 C 0.3016(6) 1.0880(9) 0.3077(4) 0.031(2) Uani 1 1 d . . .
C23 C 0.3692(7) 0.8987(11) 0.3904(5) 0.045(3) Uani 1 1 d . . .
H23A H 0.3855 0.9406 0.4306 0.054 Uiso 1 1 calc R . .
H23B H 0.4260 0.9006 0.3782 0.054 Uiso 1 1 calc R . .
H23C H 0.3486 0.8020 0.3916 0.054 Uiso 1 1 calc R . .
C24 C 0.1429(7) 0.8750(10) 0.3695(5) 0.048(3) Uani 1 1 d . . .
H24A H 0.1503 0.9147 0.4091 0.057 Uiso 1 1 calc R . .
H24B H 0.1754 0.7844 0.3750 0.057 Uiso 1 1 calc R . .
H24C H 0.0740 0.8628 0.3460 0.057 Uiso 1 1 calc R . .
C25 C 0.0311(6) 1.0999(11) 0.2678(5) 0.045(3) Uani 1 1 d . . .
H25A H 0.0157 1.1742 0.2914 0.054 Uiso 1 1 calc R . .
H25B H -0.0037 1.0149 0.2707 0.054 Uiso 1 1 calc R . .
H25C H 0.0117 1.1287 0.2254 0.054 Uiso 1 1 calc R . .
C26 C 0.1863(7) 1.2645(10) 0.2296(5) 0.043(3) Uani 1 1 d . . .
H26A H 0.1876 1.3513 0.2517 0.051 Uiso 1 1 calc R . .
H26B H 0.1225 1.2531 0.1982 0.051 Uiso 1 1 calc R . .
H26C H 0.2358 1.2680 0.2109 0.051 Uiso 1 1 calc R . .
C27 C 0.3952(7) 1.1418(9) 0.3071(5) 0.044(3) Uani 1 1 d . . .
H27A H 0.4194 1.2137 0.3382 0.052 Uiso 1 1 calc R . .
H27B H 0.3862 1.1820 0.2673 0.052 Uiso 1 1 calc R . .
H27C H 0.4420 1.0653 0.3152 0.052 Uiso 1 1 calc R . .
C28 C 0.3062(12) 0.4134(12) 0.3965(5) 0.079(5) Uani 1 1 d . . .
H28 H 0.2851 0.4789 0.3643 0.094 Uiso 1 1 calc R . .
C29 C 0.4064(9) 0.4022(13) 0.4318(6) 0.059(3) Uani 1 1 d . . .
H29 H 0.4533 0.4578 0.4234 0.071 Uiso 1 1 calc R . .
C30 C 0.4317(9) 0.3099(13) 0.4774(6) 0.065(4) Uani 1 1 d . . .
H30 H 0.4979 0.3019 0.5021 0.078 Uiso 1 1 calc R . .
C31 C 0.3662(8) 0.2278(12) 0.4894(5) 0.057(3) Uani 1 1 d . . .
H31 H 0.3866 0.1616 0.5213 0.069 Uiso 1 1 calc R . .
C32 C 0.2713(8) 0.2410(12) 0.4556(6) 0.056(3) Uani 1 1 d . . .
H32 H 0.2253 0.1858 0.4652 0.067 Uiso 1 1 calc R . .
C33 C 0.2404(8) 0.3303(12) 0.4087(6) 0.056(3) Uani 1 1 d . . .
H33 H 0.1738 0.3353 0.3845 0.067 Uiso 1 1 calc R . .

loop_
_atom_site_aniso_label
_atom_site_aniso_U_11
_atom_site_aniso_U_22
_atom_site_aniso_U_33
_atom_site_aniso_U_23
_atom_site_aniso_U_13
_atom_site_aniso_U_12
Ir1 0.02475(18) 0.0251(2) 0.0290(2) -0.00043(14) 0.00796(15) 0.00062(14)
Ir2 0.02516(18) 0.0267(2) 0.0289(2) 0.00057(15) 0.00921(15) 0.00062(13)
Cl1 0.0253(10) 0.0344(12) 0.0312(13) -0.0012(9) 0.0094(9) -0.0002(9)
Cl2 0.0284(11) 0.0342(13) 0.0352(14) 0.0022(10) 0.0120(10) -0.0005(9)
O1 0.013(3) 0.035(3) 0.024(3) -0.007(3) 0.004(2) 0.001(2)
O2 0.033(3) 0.025(4) 0.047(5) 0.005(3) 0.010(3) 0.000(3)
N1 0.045(5) 0.025(4) 0.020(4) 0.002(3) 0.008(4) 0.004(3)
C1 0.035(5) 0.024(5) 0.041(6) -0.011(4) 0.016(4) 0.000(4)
C2 0.030(5) 0.031(5) 0.030(6) -0.005(4) 0.006(4) -0.001(4)
C3 0.034(5) 0.038(5) 0.025(5) -0.010(4) 0.004(4) 0.001(4)
C4 0.030(5) 0.033(5) 0.024(5) -0.001(4) 0.011(4) -0.005(4)
C5 0.032(5) 0.030(5) 0.031(6) -0.001(4) 0.012(4) 0.001(4)
C6 0.031(5) 0.023(5) 0.045(6) 0.002(4) 0.002(4) 0.008(4)
C7 0.038(5) 0.030(5) 0.051(7) -0.002(5) 0.020(5) 0.003(4)
C8 0.034(5) 0.028(5) 0.036(6) -0.012(4) 0.014(4) -0.002(4)
C9 0.062(6) 0.024(5) 0.021(5) 0.003(4) 0.008(5) 0.007(4)
C10 0.040(5) 0.048(6) 0.037(6) -0.001(5) 0.022(5) 0.000(4)
C11 0.019(4) 0.023(4) 0.030(5) -0.007(4) 0.007(4) -0.002(3)
C12 0.032(5) 0.022(5) 0.033(6) -0.010(4) 0.014(4) 0.000(4)
C13 0.022(4) 0.030(5) 0.031(5) 0.000(4) 0.008(4) 0.004(4)
C14 0.019(4) 0.040(6) 0.045(6) 0.003(5) 0.009(4) -0.003(4)
C15 0.036(5) 0.032(5) 0.033(6) -0.002(4) 0.011(4) 0.004(4)
C16 0.030(5) 0.037(5) 0.029(5) -0.001(4) 0.010(4) -0.003(4)
C17 0.033(5) 0.025(5) 0.036(6) -0.002(4) 0.011(4) 0.007(4)
C18 0.040(5) 0.031(5) 0.019(5) -0.002(4) 0.007(4) 0.001(4)
C19 0.030(5) 0.033(5) 0.035(6) 0.002(4) 0.012(4) 0.002(4)
C20 0.033(5) 0.044(6) 0.027(6) 0.004(4) 0.010(4) 0.004(4)
C21 0.049(6) 0.035(5) 0.021(5) -0.012(4) 0.011(4) 0.004(4)
C22 0.030(5) 0.025(5) 0.037(6) -0.011(4) 0.010(4) -0.004(4)
C23 0.042(6) 0.052(6) 0.031(6) -0.003(5) 0.002(5) -0.004(5)
C24 0.045(6) 0.036(6) 0.074(9) -0.002(5) 0.037(6) -0.007(5)
C25 0.028(5) 0.054(7) 0.055(7) -0.002(5) 0.019(5) 0.010(5)
C26 0.047(6) 0.036(6) 0.049(7) -0.011(5) 0.023(5) 0.004(4)
C27 0.043(6) 0.030(5) 0.057(7) -0.007(5) 0.017(5) -0.007(4)
C28 0.159(15) 0.042(7) 0.035(8) -0.008(6) 0.035(9) 0.033(8)
C29 0.066(8) 0.064(8) 0.059(9) -0.009(7) 0.035(7) -0.015(6)
C30 0.049(7) 0.061(8) 0.073(10) -0.001(7) 0.008(7) 0.006(6)
C31 0.059(7) 0.061(8) 0.051(8) 0.002(6) 0.018(6) 0.000(6)
C32 0.042(6) 0.057(7) 0.075(10) -0.022(7) 0.028(6) -0.018(5)
C33 0.047(7) 0.055(8) 0.048(8) -0.006(6) -0.005(6) 0.003(6)

loop_
_atom_type_symbol
_atom_type_description
_atom_type_scat_dispersion_real
_atom_type_scat_dispersion_imag
_atom_type_scat_source
C C 0.0033 0.0016 'International Tables Vol C Tables 4.2.6.8 and 6.1.1.4'
H H 0.0000 0.0000 'International Tables Vol C Tables 4.2.6.8 and 6.1.1.4'
N N 0.0061 0.0033 'International Tables Vol C Tables 4.2.6.8 and 6.1.1.4'
O O 0.0106 0.0060 'International Tables Vol C Tables 4.2.6.8 and 6.1.1.4'
Ir Ir -1.4442 7.9887 'International Tables Vol C Tables 4.2.6.8 and 6.1.1.4'
Cl Cl 0.1484 0.1585 'International Tables Vol C Tables 4.2.6.8 and 6.1.1.4'

loop_
_geom_angle_atom_site_label_1
_geom_angle_atom_site_label_2
_geom_angle_atom_site_label_3
_geom_angle
_geom_angle_site_symmetry_1
_geom_angle_site_symmetry_3
_geom_angle_publ_flag
O1 Ir1 N1 83.3(2) . . ?
O1 Ir1 C5 105.1(3) . . ?
N1 Ir1 C5 114.1(3) . . ?
O1 Ir1 C1 141.1(3) . . ?
N1 Ir1 C1 97.7(3) . . ?
C5 Ir1 C1 39.2(3) . . ?
O1 Ir1 C4 97.0(3) . . ?
N1 Ir1 C4 153.3(3) . . ?
C5 Ir1 C4 39.9(3) . . ?
C1 Ir1 C4 65.6(3) . . ?
O1 Ir1 C2 161.3(3) . . ?
N1 Ir1 C2 115.3(3) . . ?
C5 Ir1 C2 66.6(3) . . ?
C1 Ir1 C2 39.6(3) . . ?
C4 Ir1 C2 65.7(3) . . ?
O1 Ir1 C3 122.5(3) . . ?
N1 Ir1 C3 154.0(3) . . ?
C5 Ir1 C3 65.4(3) . . ?
C1 Ir1 C3 65.0(3) . . ?
C4 Ir1 C3 38.0(3) . . ?
C2 Ir1 C3 39.1(3) . . ?
O1 Ir1 Cl1 83.22(16) . . ?
N1 Ir1 Cl1 80.4(2) . . ?
C5 Ir1 Cl1 163.6(2) . . ?
C1 Ir1 Cl1 135.5(3) . . ?
C4 Ir1 Cl1 126.2(2) . . ?
C2 Ir1 Cl1 101.1(2) . . ?
C3 Ir1 Cl1 98.2(2) . . ?
C18 Ir2 C19 39.0(3) . . ?
C18 Ir2 C22 38.8(3) . . ?
C19 Ir2 C22 65.1(3) . . ?
C18 Ir2 N1 124.6(3) . . ?
C19 Ir2 N1 163.3(3) . . ?
C22 Ir2 N1 103.7(3) . . ?
C18 Ir2 C21 66.2(3) . . ?
C19 Ir2 C21 65.5(3) . . ?
C22 Ir2 C21 39.9(3) . . ?
N1 Ir2 C21 114.7(3) . . ?
C18 Ir2 C20 65.0(3) . . ?
C19 Ir2 C20 38.4(3) . . ?
C22 Ir2 C20 65.0(3) . . ?
N1 Ir2 C20 150.2(3) . . ?
C21 Ir2 C20 38.7(3) . . ?
C18 Ir2 Cl2 96.7(2) . . ?
C19 Ir2 Cl2 95.8(2) . . ?
C22 Ir2 Cl2 129.5(2) . . ?
N1 Ir2 Cl2 81.81(19) . . ?
C21 Ir2 Cl2 160.7(3) . . ?
C20 Ir2 Cl2 127.2(3) . . ?
C18 Ir2 Cl1 156.0(2) . . ?
C19 Ir2 Cl1 117.2(2) . . ?
C22 Ir2 Cl1 142.1(2) . . ?
N1 Ir2 Cl1 79.29(19) . . ?
C21 Ir2 Cl1 103.9(3) . . ?
C20 Ir2 Cl1 93.4(2) . . ?
Cl2 Ir2 Cl1 88.37(7) . . ?
Ir1 Cl1 Ir2 90.85(7) . . ?
C17 O1 Ir1 127.9(5) . . ?
C12 N1 Ir1 113.2(5) . . ?
C12 N1 Ir2 121.0(5) . . ?
Ir1 N1 Ir2 109.4(3) . . ?
C12 N1 H1 103.7 . . ?
Ir1 N1 H1 103.7 . . ?
Ir2 N1 H1 103.7 . . ?
C5 C1 C2 108.8(8) . . ?
C5 C1 C6 127.4(8) . . ?
C2 C1 C6 123.7(8) . . ?
C5 C1 Ir1 69.3(5) . . ?
C2 C1 Ir1 70.6(5) . . ?
C6 C1 Ir1 123.9(6) . . ?
C3 C2 C1 106.3(8) . . ?
C3 C2 C7 126.3(8) . . ?
C1 C2 C7 127.3(8) . . ?
C3 C2 Ir1 71.9(5) . . ?
C1 C2 Ir1 69.7(5) . . ?
C7 C2 Ir1 126.5(7) . . ?
C4 C3 C2 108.9(8) . . ?
C4 C3 C8 128.0(9) . . ?
C2 C3 C8 123.0(9) . . ?
C4 C3 Ir1 69.4(5) . . ?
C2 C3 Ir1 69.0(5) . . ?
C8 C3 Ir1 123.9(6) . . ?
C3 C4 C5 108.3(8) . . ?
C3 C4 C9 128.2(8) . . ?
C5 C4 C9 123.5(8) . . ?
C3 C4 Ir1 72.6(5) . . ?
C5 C4 Ir1 68.6(5) . . ?
C9 C4 Ir1 125.7(6) . . ?
C1 C5 C4 107.5(7) . . ?
C1 C5 C10 126.2(8) . . ?
C4 C5 C10 126.2(8) . . ?
C1 C5 Ir1 71.5(5) . . ?
C4 C5 Ir1 71.5(5) . . ?
C10 C5 Ir1 125.7(7) . . ?
C1 C6 H6A 109.5 . . ?
C1 C6 H6B 109.5 . . ?
H6A C6 H6B 109.5 . . ?
C1 C6 H6C 109.5 . . ?
H6A C6 H6C 109.5 . . ?
H6B C6 H6C 109.5 . . ?
C2 C7 H7A 109.5 . . ?
C2 C7 H7B 109.5 . . ?
H7A C7 H7B 109.5 . . ?
C2 C7 H7C 109.5 . . ?
H7A C7 H7C 109.5 . . ?
H7B C7 H7C 109.5 . . ?
C3 C8 H8A 109.5 . . ?
C3 C8 H8B 109.5 . . ?
H8A C8 H8B 109.5 . . ?
C3 C8 H8C 109.5 . . ?
H8A C8 H8C 109.5 . . ?
H8B C8 H8C 109.5 . . ?
C4 C9 H9A 109.5 . . ?
C4 C9 H9B 109.5 . . ?
H9A C9 H9B 109.5 . . ?
C4 C9 H9C 109.5 . . ?
H9A C9 H9C 109.5 . . ?
H9B C9 H9C 109.5 . . ?
C5 C10 H10A 109.5 . . ?
C5 C10 H10B 109.5 . . ?
H10A C10 H10B 109.5 . . ?
C5 C10 H10C 109.5 . . ?
H10A C10 H10C 109.5 . . ?
H10B C10 H10C 109.5 . . ?
C16 C11 C12 118.3(7) . . ?
C16 C11 C17 116.6(8) . . ?
C12 C11 C17 125.0(7) . . ?
C13 C12 C11 120.0(8) . . ?
C13 C12 N1 118.3(8) . . ?
C11 C12 N1 121.7(7) . . ?
C12 C13 C14 120.2(8) . . ?
C12 C13 H13 119.9 . . ?
C14 C13 H13 119.9 . . ?
C15 C14 C13 120.0(8) . . ?
C15 C14 H14 120.0 . . ?
C13 C14 H14 120.0 . . ?
C14 C15 C16 119.0(9) . . ?
C14 C15 H15 120.5 . . ?
C16 C15 H15 120.5 . . ?
C11 C16 C15 122.4(9) . . ?
C11 C16 H16 118.8 . . ?
C15 C16 H16 118.8 . . ?
O2 C17 O1 122.7(8) . . ?
O2 C17 C11 118.6(8) . . ?
O1 C17 C11 118.7(7) . . ?
C22 C18 C19 108.7(8) . . ?
C22 C18 C23 124.2(8) . . ?
C19 C18 C23 127.0(8) . . ?
C22 C18 Ir2 71.9(5) . . ?
C19 C18 Ir2 71.3(5) . . ?
C23 C18 Ir2 126.3(6) . . ?
C20 C19 C18 108.1(8) . . ?
C20 C19 C24 126.5(8) . . ?
C18 C19 C24 125.4(8) . . ?
C20 C19 Ir2 71.6(5) . . ?
C18 C19 Ir2 69.6(5) . . ?
C24 C19 Ir2 125.7(7) . . ?
C19 C20 C21 109.4(8) . . ?
C19 C20 C25 127.1(8) . . ?
C21 C20 C25 123.5(9) . . ?
C19 C20 Ir2 70.0(5) . . ?
C21 C20 Ir2 70.5(5) . . ?
C25 C20 Ir2 124.7(7) . . ?
C20 C21 C22 106.0(8) . . ?
C20 C21 C26 127.4(8) . . ?
C22 C21 C26 126.3(9) . . ?
C20 C21 Ir2 70.8(5) . . ?
C22 C21 Ir2 69.9(5) . . ?
C26 C21 Ir2 129.2(7) . . ?
C18 C22 C21 107.7(7) . . ?
C18 C22 C27 126.8(8) . . ?
C21 C22 C27 125.4(9) . . ?
C18 C22 Ir2 69.3(5) . . ?
C21 C22 Ir2 70.2(5) . . ?
C27 C22 Ir2 129.3(6) . . ?
C18 C23 H23A 109.5 . . ?
C18 C23 H23B 109.5 . . ?
H23A C23 H23B 109.5 . . ?
C18 C23 H23C 109.5 . . ?
H23A C23 H23C 109.5 . . ?
H23B C23 H23C 109.5 . . ?
C19 C24 H24A 109.5 . . ?
C19 C24 H24B 109.5 . . ?
H24A C24 H24B 109.5 . . ?
C19 C24 H24C 109.5 . . ?
H24A C24 H24C 109.5 . . ?
H24B C24 H24C 109.5 . . ?
C20 C25 H25A 109.5 . . ?
C20 C25 H25B 109.5 . . ?
H25A C25 H25B 109.5 . . ?
C20 C25 H25C 109.5 . . ?
H25A C25 H25C 109.5 . . ?
H25B C25 H25C 109.5 . . ?
C21 C26 H26A 109.5 . . ?
C21 C26 H26B 109.5 . . ?
H26A C26 H26B 109.5 . . ?
C21 C26 H26C 109.5 . . ?
H26A C26 H26C 109.5 . . ?
H26B C26 H26C 109.5 . . ?
C22 C27 H27A 109.5 . . ?
C22 C27 H27B 109.5 . . ?
H27A C27 H27B 109.5 . . ?
C22 C27 H27C 109.5 . . ?
H27A C27 H27C 109.5 . . ?
H27B C27 H27C 109.5 . . ?
C33 C28 C29 120.2(11) . . ?
C33 C28 H28 119.9 . . ?
C29 C28 H28 119.9 . . ?
C30 C29 C28 117.3(11) . . ?
C30 C29 H29 121.3 . . ?
C28 C29 H29 121.3 . . ?
C29 C30 C31 122.3(12) . . ?
C29 C30 H30 118.9 . . ?
C31 C30 H30 118.9 . . ?
C30 C31 C32 119.4(12) . . ?
C30 C31 H31 120.3 . . ?
C32 C31 H31 120.3 . . ?
C33 C32 C31 121.8(11) . . ?
C33 C32 H32 119.1 . . ?
C31 C32 H32 119.1 . . ?
C32 C33 C28 119.0(11) . . ?
C32 C33 H33 120.5 . . ?
C28 C33 H33 120.5 . . ?

loop_
_geom_bond_atom_site_label_1
_geom_bond_atom_site_label_2
_geom_bond_distance
_geom_bond_site_symmetry_2
_geom_bond_publ_flag
Ir1 O1 2.057(6) . ?
Ir1 N1 2.111(7) . ?
Ir1 C5 2.116(9) . ?
Ir1 C1 2.145(8) . ?
Ir1 C4 2.154(9) . ?
Ir1 C2 2.157(9) . ?
Ir1 C3 2.196(9) . ?
Ir1 Cl1 2.442(2) . ?
Ir2 C18 2.123(9) . ?
Ir2 C19 2.145(9) . ?
Ir2 C22 2.156(8) . ?
Ir2 N1 2.160(7) . ?
Ir2 C21 2.162(9) . ?
Ir2 C20 2.166(9) . ?
Ir2 Cl2 2.407(2) . ?
Ir2 Cl1 2.452(2) . ?
O1 C17 1.311(10) . ?
O2 C17 1.233(10) . ?
N1 C12 1.433(11) . ?
N1 H1 0.9300 . ?
C1 C5 1.428(12) . ?
C1 C2 1.458(12) . ?
C1 C6 1.503(12) . ?
C2 C3 1.456(12) . ?
C2 C7 1.477(12) . ?
C3 C4 1.418(12) . ?
C3 C8 1.492(11) . ?
C4 C5 1.458(12) . ?
C4 C9 1.499(12) . ?
C5 C10 1.483(12) . ?
C6 H6A 0.9800 . ?
C6 H6B 0.9800 . ?
C6 H6C 0.9800 . ?
C7 H7A 0.9800 . ?
C7 H7B 0.9800 . ?
C7 H7C 0.9800 . ?
C8 H8A 0.9800 . ?
C8 H8B 0.9800 . ?
C8 H8C 0.9800 . ?
C9 H9A 0.9800 . ?
C9 H9B 0.9800 . ?
C9 H9C 0.9800 . ?
C10 H10A 0.9800 . ?
C10 H10B 0.9800 . ?
C10 H10C 0.9800 . ?
C11 C16 1.378(11) . ?
C11 C12 1.399(12) . ?
C11 C17 1.506(11) . ?
C12 C13 1.375(11) . ?
C13 C14 1.413(11) . ?
C13 H13 0.9500 . ?
C14 C15 1.361(12) . ?
C14 H14 0.9500 . ?
C15 C16 1.385(12) . ?
C15 H15 0.9500 . ?
C16 H16 0.9500 . ?
C18 C22 1.422(12) . ?
C18 C19 1.426(12) . ?
C18 C23 1.518(12) . ?
C19 C20 1.419(12) . ?
C19 C24 1.508(12) . ?
C20 C21 1.435(13) . ?
C20 C25 1.499(12) . ?
C21 C22 1.474(12) . ?
C21 C26 1.485(13) . ?
C22 C27 1.481(12) . ?
C23 H23A 0.9800 . ?
C23 H23B 0.9800 . ?
C23 H23C 0.9800 . ?
C24 H24A 0.9800 . ?
C24 H24B 0.9800 . ?
C24 H24C 0.9800 . ?
C25 H25A 0.9800 . ?
C25 H25B 0.9800 . ?
C25 H25C 0.9800 . ?
C26 H26A 0.9800 . ?
C26 H26B 0.9800 . ?
C26 H26C 0.9800 . ?
C27 H27A 0.9800 . ?
C27 H27B 0.9800 . ?
C27 H27C 0.9800 . ?
C28 C33 1.364(18) . ?
C28 C29 1.425(17) . ?
C28 H28 0.9500 . ?
C29 C30 1.344(16) . ?
C29 H29 0.9500 . ?
C30 C31 1.353(16) . ?
C30 H30 0.9500 . ?
C31 C32 1.354(15) . ?
C31 H31 0.9500 . ?
C32 C33 1.348(16) . ?
C32 H32 0.9500 . ?
C33 H33 0.9500 . ?

loop_
_geom_torsion_atom_site_label_1
_geom_torsion_atom_site_label_2
_geom_torsion_atom_site_label_3
_geom_torsion_atom_site_label_4
_geom_torsion
_geom_torsion_site_symmetry_1
_geom_torsion_site_symmetry_2
_geom_torsion_site_symmetry_3
_geom_torsion_site_symmetry_4
_geom_torsion_publ_flag
O1 Ir1 Cl1 Ir2 -83.55(15) . . . . ?
N1 Ir1 Cl1 Ir2 0.8(2) . . . . ?
C5 Ir1 Cl1 Ir2 154.7(8) . . . . ?
C1 Ir1 Cl1 Ir2 92.0(4) . . . . ?
C4 Ir1 Cl1 Ir2 -177.2(3) . . . . ?
C2 Ir1 Cl1 Ir2 114.9(2) . . . . ?
C3 Ir1 Cl1 Ir2 154.5(3) . . . . ?
C18 Ir2 Cl1 Ir1 174.4(6) . . . . ?
C19 Ir2 Cl1 Ir1 -178.4(3) . . . . ?
C22 Ir2 Cl1 Ir1 97.9(4) . . . . ?
N1 Ir2 Cl1 Ir1 -0.76(19) . . . . ?
C21 Ir2 Cl1 Ir1 112.3(3) . . . . ?
C20 Ir2 Cl1 Ir1 150.1(2) . . . . ?
Cl2 Ir2 Cl1 Ir1 -82.74(7) . . . . ?
N1 Ir1 O1 C17 42.1(7) . . . . ?
C5 Ir1 O1 C17 -71.1(7) . . . . ?
C1 Ir1 O1 C17 -51.8(9) . . . . ?
C4 Ir1 O1 C17 -111.0(7) . . . . ?
C2 Ir1 O1 C17 -132.2(9) . . . . ?
C3 Ir1 O1 C17 -141.3(7) . . . . ?
Cl1 Ir1 O1 C17 123.2(7) . . . . ?
O1 Ir1 N1 C12 -55.0(5) . . . . ?
C5 Ir1 N1 C12 48.6(6) . . . . ?
C1 Ir1 N1 C12 85.8(6) . . . . ?
C4 Ir1 N1 C12 37.2(10) . . . . ?
C2 Ir1 N1 C12 123.0(6) . . . . ?
C3 Ir1 N1 C12 131.7(7) . . . . ?
Cl1 Ir1 N1 C12 -139.2(6) . . . . ?
O1 Ir1 N1 Ir2 83.3(3) . . . . ?
C5 Ir1 N1 Ir2 -173.1(3) . . . . ?
C1 Ir1 N1 Ir2 -136.0(3) . . . . ?
C4 Ir1 N1 Ir2 175.5(5) . . . . ?
C2 Ir1 N1 Ir2 -98.7(4) . . . . ?
C3 Ir1 N1 Ir2 -90.1(7) . . . . ?
Cl1 Ir1 N1 Ir2 -0.9(2) . . . . ?
C18 Ir2 N1 C12 -42.3(7) . . . . ?
C19 Ir2 N1 C12 -52.0(13) . . . . ?
C22 Ir2 N1 C12 -5.9(7) . . . . ?
C21 Ir2 N1 C12 34.9(7) . . . . ?
C20 Ir2 N1 C12 57.5(9) . . . . ?
Cl2 Ir2 N1 C12 -134.8(6) . . . . ?
Cl1 Ir2 N1 C12 135.4(6) . . . . ?
C18 Ir2 N1 Ir1 -176.7(3) . . . . ?
C19 Ir2 N1 Ir1 173.6(9) . . . . ?
C22 Ir2 N1 Ir1 -140.4(3) . . . . ?
C21 Ir2 N1 Ir1 -99.6(4) . . . . ?
C20 Ir2 N1 Ir1 -77.0(7) . . . . ?
Cl2 Ir2 N1 Ir1 90.8(3) . . . . ?
Cl1 Ir2 N1 Ir1 0.9(2) . . . . ?
O1 Ir1 C1 C5 -30.4(7) . . . . ?
N1 Ir1 C1 C5 -119.2(5) . . . . ?
C4 Ir1 C1 C5 39.1(5) . . . . ?
C2 Ir1 C1 C5 119.9(7) . . . . ?
C3 Ir1 C1 C5 81.2(6) . . . . ?
Cl1 Ir1 C1 C5 156.6(4) . . . . ?
O1 Ir1 C1 C2 -150.3(5) . . . . ?
N1 Ir1 C1 C2 120.9(5) . . . . ?
C5 Ir1 C1 C2 -119.9(7) . . . . ?
C4 Ir1 C1 C2 -80.8(5) . . . . ?
C3 Ir1 C1 C2 -38.8(5) . . . . ?
Cl1 Ir1 C1 C2 36.7(7) . . . . ?
O1 Ir1 C1 C6 91.6(9) . . . . ?
N1 Ir1 C1 C6 2.7(8) . . . . ?
C5 Ir1 C1 C6 121.9(9) . . . . ?
C4 Ir1 C1 C6 161.0(9) . . . . ?
C2 Ir1 C1 C6 -118.2(10) . . . . ?
C3 Ir1 C1 C6 -156.9(9) . . . . ?
Cl1 Ir1 C1 C6 -81.4(8) . . . . ?
C5 C1 C2 C3 4.1(10) . . . . ?
C6 C1 C2 C3 -178.6(8) . . . . ?
Ir1 C1 C2 C3 63.0(6) . . . . ?
C5 C1 C2 C7 180.0(9) . . . . ?
C6 C1 C2 C7 -2.7(15) . . . . ?
Ir1 C1 C2 C7 -121.0(10) . . . . ?
C5 C1 C2 Ir1 -59.0(6) . . . . ?
C6 C1 C2 Ir1 118.4(9) . . . . ?
O1 Ir1 C2 C3 -12.2(11) . . . . ?
N1 Ir1 C2 C3 174.0(5) . . . . ?
C5 Ir1 C2 C3 -79.2(6) . . . . ?
C1 Ir1 C2 C3 -115.8(8) . . . . ?
C4 Ir1 C2 C3 -35.4(5) . . . . ?
Cl1 Ir1 C2 C3 89.4(5) . . . . ?
O1 Ir1 C2 C1 103.6(9) . . . . ?
N1 Ir1 C2 C1 -70.2(6) . . . . ?
C5 Ir1 C2 C1 36.6(5) . . . . ?
C4 Ir1 C2 C1 80.4(6) . . . . ?
C3 Ir1 C2 C1 115.8(8) . . . . ?
Cl1 Ir1 C2 C1 -154.7(5) . . . . ?
O1 Ir1 C2 C7 -134.3(8) . . . . ?
N1 Ir1 C2 C7 51.8(8) . . . . ?
C5 Ir1 C2 C7 158.6(9) . . . . ?
C1 Ir1 C2 C7 122.0(10) . . . . ?
C4 Ir1 C2 C7 -157.6(9) . . . . ?
C3 Ir1 C2 C7 -122.1(10) . . . . ?
Cl1 Ir1 C2 C7 -32.7(8) . . . . ?
C1 C2 C3 C4 -3.6(10) . . . . ?
C7 C2 C3 C4 -179.5(9) . . . . ?
Ir1 C2 C3 C4 58.0(6) . . . . ?
C1 C2 C3 C8 -179.2(8) . . . . ?
C7 C2 C3 C8 4.8(14) . . . . ?
Ir1 C2 C3 C8 -117.6(8) . . . . ?
C1 C2 C3 Ir1 -61.6(6) . . . . ?
C7 C2 C3 Ir1 122.4(9) . . . . ?
O1 Ir1 C3 C4 54.4(6) . . . . ?
N1 Ir1 C3 C4 -133.4(7) . . . . ?
C5 Ir1 C3 C4 -38.4(5) . . . . ?
C1 Ir1 C3 C4 -81.7(6) . . . . ?
C2 Ir1 C3 C4 -121.0(8) . . . . ?
Cl1 Ir1 C3 C4 141.6(5) . . . . ?
O1 Ir1 C3 C2 175.4(4) . . . . ?
N1 Ir1 C3 C2 -12.4(10) . . . . ?
C5 Ir1 C3 C2 82.6(5) . . . . ?
C1 Ir1 C3 C2 39.3(5) . . . . ?
C4 Ir1 C3 C2 121.0(8) . . . . ?
Cl1 Ir1 C3 C2 -97.5(5) . . . . ?
O1 Ir1 C3 C8 -68.2(9) . . . . ?
N1 Ir1 C3 C8 103.9(9) . . . . ?
C5 Ir1 C3 C8 -161.0(9) . . . . ?
C1 Ir1 C3 C8 155.7(9) . . . . ?
C4 Ir1 C3 C8 -122.6(10) . . . . ?
C2 Ir1 C3 C8 116.4(10) . . . . ?
Cl1 Ir1 C3 C8 18.9(8) . . . . ?
C2 C3 C4 C5 1.8(10) . . . . ?
C8 C3 C4 C5 177.2(8) . . . . ?
Ir1 C3 C4 C5 59.6(6) . . . . ?
C2 C3 C4 C9 -179.9(9) . . . . ?
C8 C3 C4 C9 -4.5(15) . . . . ?
Ir1 C3 C4 C9 -122.1(9) . . . . ?
C2 C3 C4 Ir1 -57.8(6) . . . . ?
C8 C3 C4 Ir1 117.6(9) . . . . ?
O1 Ir1 C4 C3 -136.3(5) . . . . ?
N1 Ir1 C4 C3 134.7(6) . . . . ?
C5 Ir1 C4 C3 118.4(7) . . . . ?
C1 Ir1 C4 C3 80.1(6) . . . . ?
C2 Ir1 C4 C3 36.4(5) . . . . ?
Cl1 Ir1 C4 C3 -49.6(6) . . . . ?
O1 Ir1 C4 C5 105.3(5) . . . . ?
N1 Ir1 C4 C5 16.3(9) . . . . ?
C1 Ir1 C4 C5 -38.4(5) . . . . ?
C2 Ir1 C4 C5 -82.1(5) . . . . ?
C3 Ir1 C4 C5 -118.4(7) . . . . ?
Cl1 Ir1 C4 C5 -168.1(4) . . . . ?
O1 Ir1 C4 C9 -11.4(8) . . . . ?
N1 Ir1 C4 C9 -100.4(9) . . . . ?
C5 Ir1 C4 C9 -116.7(9) . . . . ?
C1 Ir1 C4 C9 -155.0(8) . . . . ?
C2 Ir1 C4 C9 161.3(8) . . . . ?
C3 Ir1 C4 C9 124.9(10) . . . . ?
Cl1 Ir1 C4 C9 75.2(8) . . . . ?
C2 C1 C5 C4 -3.1(10) . . . . ?
C6 C1 C5 C4 179.7(8) . . . . ?
Ir1 C1 C5 C4 -62.8(6) . . . . ?
C2 C1 C5 C10 -179.1(9) . . . . ?
C6 C1 C5 C10 3.7(15) . . . . ?
Ir1 C1 C5 C10 121.2(10) . . . . ?
C2 C1 C5 Ir1 59.8(6) . . . . ?
C6 C1 C5 Ir1 -117.5(9) . . . . ?
C3 C4 C5 C1 0.8(10) . . . . ?
C9 C4 C5 C1 -177.6(8) . . . . ?
Ir1 C4 C5 C1 62.9(6) . . . . ?
C3 C4 C5 C10 176.8(9) . . . . ?
C9 C4 C5 C10 -1.6(15) . . . . ?
Ir1 C4 C5 C10 -121.1(9) . . . . ?
C3 C4 C5 Ir1 -62.1(6) . . . . ?
C9 C4 C5 Ir1 119.5(9) . . . . ?
O1 Ir1 C5 C1 160.8(5) . . . . ?
N1 Ir1 C5 C1 71.4(5) . . . . ?
C4 Ir1 C5 C1 -116.5(7) . . . . ?
C2 Ir1 C5 C1 -37.0(5) . . . . ?
C3 Ir1 C5 C1 -79.9(5) . . . . ?
Cl1 Ir1 C5 C1 -80.2(10) . . . . ?
O1 Ir1 C5 C4 -82.7(5) . . . . ?
N1 Ir1 C5 C4 -172.1(4) . . . . ?
C1 Ir1 C5 C4 116.5(7) . . . . ?
C2 Ir1 C5 C4 79.5(5) . . . . ?
C3 Ir1 C5 C4 36.6(5) . . . . ?
Cl1 Ir1 C5 C4 36.3(11) . . . . ?
O1 Ir1 C5 C10 39.0(8) . . . . ?
N1 Ir1 C5 C10 -50.3(9) . . . . ?
C1 Ir1 C5 C10 -121.7(10) . . . . ?
C4 Ir1 C5 C10 121.7(10) . . . . ?
C2 Ir1 C5 C10 -158.8(9) . . . . ?
C3 Ir1 C5 C10 158.3(9) . . . . ?
Cl1 Ir1 C5 C10 158.0(6) . . . . ?
C16 C11 C12 C13 0.8(13) . . . . ?
C17 C11 C12 C13 176.9(8) . . . . ?
C16 C11 C12 N1 -179.9(8) . . . . ?
C17 C11 C12 N1 -3.7(13) . . . . ?
Ir1 N1 C12 C13 -132.7(7) . . . . ?
Ir2 N1 C12 C13 94.5(8) . . . . ?
Ir1 N1 C12 C11 48.0(9) . . . . ?
Ir2 N1 C12 C11 -84.9(9) . . . . ?
C11 C12 C13 C14 -1.6(13) . . . . ?
N1 C12 C13 C14 179.0(8) . . . . ?
C12 C13 C14 C15 2.6(14) . . . . ?
C13 C14 C15 C16 -2.7(14) . . . . ?
C12 C11 C16 C15 -0.9(14) . . . . ?
C17 C11 C16 C15 -177.4(8) . . . . ?
C14 C15 C16 C11 1.8(14) . . . . ?
Ir1 O1 C17 O2 168.2(6) . . . . ?
Ir1 O1 C17 C11 -13.3(11) . . . . ?
C16 C11 C17 O2 -22.9(12) . . . . ?
C12 C11 C17 O2 160.9(9) . . . . ?
C16 C11 C17 O1 158.6(8) . . . . ?
C12 C11 C17 O1 -17.6(13) . . . . ?
C19 Ir2 C18 C22 -117.8(7) . . . . ?
N1 Ir2 C18 C22 66.6(6) . . . . ?
C21 Ir2 C18 C22 -38.0(5) . . . . ?
C20 Ir2 C18 C22 -80.7(5) . . . . ?
Cl2 Ir2 C18 C22 151.2(4) . . . . ?
Cl1 Ir2 C18 C22 -107.7(7) . . . . ?
C22 Ir2 C18 C19 117.8(7) . . . . ?
N1 Ir2 C18 C19 -175.6(4) . . . . ?
C21 Ir2 C18 C19 79.9(6) . . . . ?
C20 Ir2 C18 C19 37.2(5) . . . . ?
Cl2 Ir2 C18 C19 -90.9(5) . . . . ?
Cl1 Ir2 C18 C19 10.2(9) . . . . ?
C19 Ir2 C18 C23 122.6(10) . . . . ?
C22 Ir2 C18 C23 -119.5(10) . . . . ?
N1 Ir2 C18 C23 -52.9(9) . . . . ?
C21 Ir2 C18 C23 -157.5(9) . . . . ?
C20 Ir2 C18 C23 159.8(9) . . . . ?
Cl2 Ir2 C18 C23 31.7(8) . . . . ?
Cl1 Ir2 C18 C23 132.8(7) . . . . ?
C22 C18 C19 C20 0.9(11) . . . . ?
C23 C18 C19 C20 176.6(9) . . . . ?
Ir2 C18 C19 C20 -61.6(7) . . . . ?
C22 C18 C19 C24 -177.4(9) . . . . ?
C23 C18 C19 C24 -1.8(16) . . . . ?
Ir2 C18 C19 C24 120.1(10) . . . . ?
C22 C18 C19 Ir2 62.5(6) . . . . ?
C23 C18 C19 Ir2 -121.9(9) . . . . ?
C18 Ir2 C19 C20 118.2(8) . . . . ?
C22 Ir2 C19 C20 80.6(6) . . . . ?
N1 Ir2 C19 C20 131.0(10) . . . . ?
C21 Ir2 C19 C20 36.4(5) . . . . ?
Cl2 Ir2 C19 C20 -148.3(5) . . . . ?
Cl1 Ir2 C19 C20 -57.1(6) . . . . ?
C22 Ir2 C19 C18 -37.7(5) . . . . ?
N1 Ir2 C19 C18 12.8(13) . . . . ?
C21 Ir2 C19 C18 -81.8(6) . . . . ?
C20 Ir2 C19 C18 -118.2(8) . . . . ?
Cl2 Ir2 C19 C18 93.5(5) . . . . ?
Cl1 Ir2 C19 C18 -175.4(4) . . . . ?
C18 Ir2 C19 C24 -119.6(10) . . . . ?
C22 Ir2 C19 C24 -157.2(9) . . . . ?
N1 Ir2 C19 C24 -106.8(12) . . . . ?
C21 Ir2 C19 C24 158.6(9) . . . . ?
C20 Ir2 C19 C24 122.2(10) . . . . ?
Cl2 Ir2 C19 C24 -26.1(8) . . . . ?
Cl1 Ir2 C19 C24 65.1(8) . . . . ?
C18 C19 C20 C21 0.7(11) . . . . ?
C24 C19 C20 C21 179.1(9) . . . . ?
Ir2 C19 C20 C21 -59.6(7) . . . . ?
C18 C19 C20 C25 179.2(9) . . . . ?
C24 C19 C20 C25 -2.4(16) . . . . ?
Ir2 C19 C20 C25 118.9(10) . . . . ?
C18 C19 C20 Ir2 60.3(6) . . . . ?
C24 C19 C20 Ir2 -121.3(10) . . . . ?
C18 Ir2 C20 C19 -37.8(5) . . . . ?
C22 Ir2 C20 C19 -80.8(6) . . . . ?
N1 Ir2 C20 C19 -154.2(6) . . . . ?
C21 Ir2 C20 C19 -120.3(8) . . . . ?
Cl2 Ir2 C20 C19 41.1(6) . . . . ?
Cl1 Ir2 C20 C19 131.6(5) . . . . ?
C18 Ir2 C20 C21 82.5(6) . . . . ?
C19 Ir2 C20 C21 120.3(8) . . . . ?
C22 Ir2 C20 C21 39.5(5) . . . . ?
N1 Ir2 C20 C21 -33.9(9) . . . . ?
Cl2 Ir2 C20 C21 161.3(4) . . . . ?
Cl1 Ir2 C20 C21 -108.2(5) . . . . ?
C18 Ir2 C20 C25 -159.7(9) . . . . ?
C19 Ir2 C20 C25 -122.0(10) . . . . ?
C22 Ir2 C20 C25 157.2(9) . . . . ?
N1 Ir2 C20 C25 83.8(10) . . . . ?
C21 Ir2 C20 C25 117.8(10) . . . . ?
Cl2 Ir2 C20 C25 -80.9(8) . . . . ?
Cl1 Ir2 C20 C25 9.6(8) . . . . ?
C19 C20 C21 C22 -2.0(10) . . . . ?
C25 C20 C21 C22 179.4(9) . . . . ?
Ir2 C20 C21 C22 -61.3(6) . . . . ?
C19 C20 C21 C26 -175.5(9) . . . . ?
C25 C20 C21 C26 5.9(15) . . . . ?
Ir2 C20 C21 C26 125.1(9) . . . . ?
C19 C20 C21 Ir2 59.4(7) . . . . ?
C25 C20 C21 Ir2 -119.3(9) . . . . ?
C18 Ir2 C21 C20 -79.1(6) . . . . ?
C19 Ir2 C21 C20 -36.1(5) . . . . ?
C22 Ir2 C21 C20 -116.1(8) . . . . ?
N1 Ir2 C21 C20 162.2(5) . . . . ?
Cl2 Ir2 C21 C20 -50.5(10) . . . . ?
Cl1 Ir2 C21 C20 77.8(5) . . . . ?
C18 Ir2 C21 C22 36.9(5) . . . . ?
C19 Ir2 C21 C22 79.9(6) . . . . ?
N1 Ir2 C21 C22 -81.7(6) . . . . ?
C20 Ir2 C21 C22 116.1(8) . . . . ?
Cl2 Ir2 C21 C22 65.6(10) . . . . ?
Cl1 Ir2 C21 C22 -166.2(5) . . . . ?
C18 Ir2 C21 C26 157.8(10) . . . . ?
C19 Ir2 C21 C26 -159.2(10) . . . . ?
C22 Ir2 C21 C26 120.9(11) . . . . ?
N1 Ir2 C21 C26 39.2(9) . . . . ?
C20 Ir2 C21 C26 -123.1(11) . . . . ?
Cl2 Ir2 C21 C26 -173.5(5) . . . . ?
Cl1 Ir2 C21 C26 -45.3(9) . . . . ?
C19 C18 C22 C21 -2.2(10) . . . . ?
C23 C18 C22 C21 -177.9(8) . . . . ?
Ir2 C18 C22 C21 60.0(6) . . . . ?
C19 C18 C22 C27 173.5(9) . . . . ?
C23 C18 C22 C27 -2.3(15) . . . . ?
Ir2 C18 C22 C27 -124.3(9) . . . . ?
C19 C18 C22 Ir2 -62.2(6) . . . . ?
C23 C18 C22 Ir2 122.1(9) . . . . ?
C20 C21 C22 C18 2.5(10) . . . . ?
C26 C21 C22 C18 176.1(8) . . . . ?
Ir2 C21 C22 C18 -59.4(6) . . . . ?
C20 C21 C22 C27 -173.2(9) . . . . ?
C26 C21 C22 C27 0.4(15) . . . . ?
Ir2 C21 C22 C27 124.8(9) . . . . ?
C20 C21 C22 Ir2 62.0(6) . . . . ?
C26 C21 C22 Ir2 -124.4(9) . . . . ?
C19 Ir2 C22 C18 37.9(5) . . . . ?
N1 Ir2 C22 C18 -129.0(5) . . . . ?
C21 Ir2 C22 C18 118.7(7) . . . . ?
C20 Ir2 C22 C18 80.4(5) . . . . ?
Cl2 Ir2 C22 C18 -38.3(6) . . . . ?
Cl1 Ir2 C22 C18 140.9(4) . . . . ?
C18 Ir2 C22 C21 -118.7(7) . . . . ?
C19 Ir2 C22 C21 -80.9(6) . . . . ?
N1 Ir2 C22 C21 112.3(5) . . . . ?
C20 Ir2 C22 C21 -38.3(5) . . . . ?
Cl2 Ir2 C22 C21 -157.0(4) . . . . ?
Cl1 Ir2 C22 C21 22.2(7) . . . . ?
C18 Ir2 C22 C27 121.2(10) . . . . ?
C19 Ir2 C22 C27 159.1(10) . . . . ?
N1 Ir2 C22 C27 -7.7(9) . . . . ?
C21 Ir2 C22 C27 -120.0(11) . . . . ?
C20 Ir2 C22 C27 -158.4(10) . . . . ?
Cl2 Ir2 C22 C27 82.9(9) . . . . ?
Cl1 Ir2 C22 C27 -97.9(8) . . . . ?
C33 C28 C29 C30 -1.4(17) . . . . ?
C28 C29 C30 C31 1.3(19) . . . . ?
C29 C30 C31 C32 -2(2) . . . . ?
C30 C31 C32 C33 2.4(19) . . . . ?
C31 C32 C33 C28 -2.5(19) . . . . ?
C29 C28 C33 C32 2.0(18) . . . . ?
